data_7055889
loop_
_publ_author_name
'Kole\<sa-Dobravc, Tanja'
'Maejima, Keiichi'
'Yoshikawa, Yutaka'
'Meden, Anton'
'Yasui, Hiroyuki'
'Perdih, Franc'

_publ_section_title
;
 Vanadium and zinc complexes of 5-cyanopicolinate and pyrazine
 derivatives: synthesis, structural elucidation and in vitro
 insulino-mimetic activity study
;
_journal_issue 2
_journal_name_full 'New J. Chem.'
_journal_page_first 735
_journal_paper_doi 10.1039/C6NJ02961B
_journal_volume 41
_journal_year 2017
_chemical_formula_moiety 'C26 H14 N6 O4 Zn, C7 H8, 2(C H4 O)'
_chemical_formula_sum 'C35 H30 N6 O6 Zn'
_chemical_formula_weight 696.02
_space_group_crystal_system monoclinic
_space_group_IT_number 14
_space_group_name_Hall '-P 2ybc'
_space_group_name_H-M_alt 'P 1 21/c 1'
_symmetry_space_group_name_Hall '-P 2ybc'
_symmetry_space_group_name_H-M 'P 1 21/c 1'
_atom_sites_solution_hydrogens mixed
_audit_creation_method SHELXL-2014/7
_audit_update_record
;
2016-05-17 deposited with the CCDC.
2016-12-07 downloaded from the CCDC.
;
_cell_angle_alpha 90
_cell_angle_beta 118.529(2)
_cell_angle_gamma 90
_cell_formula_units_Z 8
_cell_length_a 13.0350(3)
_cell_length_b 29.0574(7)
_cell_length_c 20.4786(5)
_cell_measurement_reflns_used 14565
_cell_measurement_temperature 150(2)
_cell_measurement_theta_max 30.3772
_cell_measurement_theta_min 2.6577
_cell_volume 6814.7(3)
_computing_cell_refinement 'CrysAlis PRO (Agilent, 2013)'
_computing_data_collection 'CrysAlis PRO (Agilent, 2013)'
_computing_data_reduction 'CrysAlis PRO (Agilent, 2013)'
_computing_molecular_graphics 'ORTEP-3 for Windows version 2.02 (Farrugia, 2008)'
_computing_publication_material 'WinGX publication routines (Farrugia, 1999)'
_computing_structure_refinement 'SHELXL-2014/7 (Sheldrick, 2015)'
_computing_structure_solution 'SIR97 (Altomare et al., 1999)'
_diffrn_ambient_temperature 150(2)
_diffrn_detector_area_resol_mean 10.4933
_diffrn_measured_fraction_theta_full 0.998
_diffrn_measured_fraction_theta_max 0.998
_diffrn_measurement_device_type 'SuperNova, Dual, Cu at zero, Atlas'
_diffrn_measurement_method '\w scans'
_diffrn_radiation_monochromator Mirror
_diffrn_radiation_source 'SuperNova (Mo) X-ray Source'
_diffrn_radiation_type MoK\a
_diffrn_radiation_wavelength 0.71073
_diffrn_reflns_av_R_equivalents 0.0334
_diffrn_reflns_av_unetI/netI 0.0327
_diffrn_reflns_Laue_measured_fraction_full 0.998
_diffrn_reflns_Laue_measured_fraction_max 0.998
_diffrn_reflns_limit_h_max 16
_diffrn_reflns_limit_h_min -16
_diffrn_reflns_limit_k_max 37
_diffrn_reflns_limit_k_min -37
_diffrn_reflns_limit_l_max 26
_diffrn_reflns_limit_l_min -26
_diffrn_reflns_number 62321
_diffrn_reflns_point_group_measured_fraction_full 0.998
_diffrn_reflns_point_group_measured_fraction_max 0.998
_diffrn_reflns_theta_full 25.242
_diffrn_reflns_theta_max 27.485
_diffrn_reflns_theta_min 2.663
_exptl_absorpt_coefficient_mu 0.774
_exptl_absorpt_correction_T_max 1.00000
_exptl_absorpt_correction_T_min 0.55006
_exptl_absorpt_correction_type multi-scan
_exptl_absorpt_process_details '(CrysAlis PRO; Agilent, 2013)'
_exptl_crystal_colour colourless
_exptl_crystal_density_diffrn 1.357
_exptl_crystal_description prism
_exptl_crystal_F_000 2880
_exptl_crystal_size_max 0.600
_exptl_crystal_size_mid 0.300
_exptl_crystal_size_min 0.250
_refine_diff_density_max 1.851
_refine_diff_density_min -0.767
_refine_diff_density_rms 0.079
_refine_ls_extinction_method none
_refine_ls_goodness_of_fit_ref 1.072
_refine_ls_hydrogen_treatment constr
_refine_ls_matrix_type full
_refine_ls_number_parameters 888
_refine_ls_number_reflns 15622
_refine_ls_number_restraints 4
_refine_ls_restrained_S_all 1.074
_refine_ls_R_factor_all 0.0994
_refine_ls_R_factor_gt 0.0585
_refine_ls_shift/su_max 0.002
_refine_ls_shift/su_mean 0.000
_refine_ls_structure_factor_coef Fsqd
_refine_ls_weighting_details 'w=1/[\s^2^(Fo^2^)+(0.0787P)^2^+7.4633P] where P=(Fo^2^+2Fc^2^)/3'
_refine_ls_weighting_scheme calc
_refine_ls_wR_factor_gt 0.1756
_refine_ls_wR_factor_ref 0.2059
_reflns_Friedel_coverage 0.000
_reflns_number_gt 8344
_reflns_number_total 15622
_reflns_threshold_expression 'I > 2\s(I)'
_cod_data_source_file c6nj02961b2.cif
_cod_data_source_block 10
_cod_depositor_comments 'Adding full bibliography for 7055882--7055889.cif.'
_cod_database_code 7055889
_shelx_shelxl_version_number 2014/7
_shelx_space_group_comment
;
The symmetry employed for this shelxl refinement is uniquely defined
by the following loop, which should always be used as a source of
symmetry information in preference to the above space-group names.
They are only intended as comments.
;
_shelx_estimated_absorpt_t_min 0.654
_shelx_estimated_absorpt_t_max 0.830

loop_
_space_group_symop_operation_xyz
'x, y, z'
'-x, y+1/2, -z+1/2'
'-x, -y, -z'
'x, -y-1/2, z-1/2'

loop_
_atom_site_label
_atom_site_type_symbol
_atom_site_fract_x
_atom_site_fract_y
_atom_site_fract_z
_atom_site_U_iso_or_equiv
_atom_site_adp_type
_atom_site_occupancy
_atom_site_site_symmetry_order
_atom_site_calc_flag
_atom_site_refinement_flags_posn
_atom_site_refinement_flags_adp
_atom_site_refinement_flags_occupancy
_atom_site_disorder_assembly
_atom_site_disorder_group
Zn1 Zn 0.00332(2) 0.11100(2) 0.74917(2) 0.02067(12) Uani 1 1 d . . . . .
Zn2 Zn 0.50105(2) 0.13906(2) 0.74839(2) 0.02053(12) Uani 1 1 d . . . . .
N1 N -0.1261(2) 0.15592(8) 0.66402(13) 0.0217(5) Uani 1 1 d . . . . .
N2 N -0.4993(2) 0.22577(11) 0.58666(16) 0.0378(7) Uani 1 1 d . . . . .
N3 N 0.1266(2) 0.15968(8) 0.83080(13) 0.0212(5) Uani 1 1 d . . . . .
N4 N 0.4905(3) 0.23645(11) 0.90406(17) 0.0431(8) Uani 1 1 d . . . . .
N5 N 0.1233(2) 0.05471(9) 0.80179(14) 0.0268(6) Uani 1 1 d . . . . .
N6 N -0.1050(2) 0.05092(9) 0.70302(14) 0.0254(6) Uani 1 1 d . . . . .
N7 N 0.6282(2) 0.09264(8) 0.83289(13) 0.0211(5) Uani 1 1 d . . . . .
N8 N 0.9920(3) 0.01588(11) 0.90518(17) 0.0429(8) Uani 1 1 d . . . . .
N9 N 0.37540(19) 0.09171(8) 0.66620(13) 0.0206(5) Uani 1 1 d . . . . .
N10 N 0.0016(2) 0.02199(10) 0.58888(16) 0.0375(7) Uani 1 1 d . . . . .
N11 N 0.3858(2) 0.19721(9) 0.69738(14) 0.0246(6) Uani 1 1 d . . . . .
N12 N 0.6144(2) 0.19746(9) 0.79585(14) 0.0262(6) Uani 1 1 d . . . . .
O1 O 0.07469(17) 0.12322(7) 0.67949(11) 0.0248(5) Uani 1 1 d . . . . .
O2 O 0.0343(2) 0.14607(9) 0.56579(13) 0.0352(6) Uani 1 1 d . . . . .
O3 O -0.06829(17) 0.12225(7) 0.81835(11) 0.0254(5) Uani 1 1 d . . . . .
O4 O -0.0298(2) 0.14625(9) 0.93095(13) 0.0374(6) Uani 1 1 d . . . . .
O5 O 0.43181(17) 0.12900(7) 0.81931(11) 0.0259(5) Uani 1 1 d . . . . .
O6 O 0.4746(2) 0.10793(9) 0.93409(13) 0.0362(6) Uani 1 1 d . . . . .
O7 O 0.57375(17) 0.12565(7) 0.67997(11) 0.0243(5) Uani 1 1 d . . . . .
O8 O 0.5378(2) 0.09908(9) 0.56905(13) 0.0369(6) Uani 1 1 d . . . . .
O9 O 0.8833(3) 0.13089(11) 0.41961(15) 0.0735(11) Uani 1 1 d . . . . .
H9 H 0.9317 0.1347 0.4647 0.110 Uiso 1 1 calc R U . . .
O10 O 0.6251(3) 0.12218(10) 0.08067(15) 0.0724(10) Uani 1 1 d . . . . .
H10A H 0.5731 0.1167 0.0370 0.109 Uiso 1 1 calc R U . . .
C1 C 0.0123(3) 0.14284(11) 0.61798(18) 0.0252(7) Uani 1 1 d . . . . .
C2 C -0.1004(2) 0.16465(10) 0.60902(16) 0.0224(6) Uani 1 1 d . . . . .
C3 C -0.1714(3) 0.19110(12) 0.54805(18) 0.0333(8) Uani 1 1 d . . . . .
H3 H -0.1495 0.1977 0.5109 0.040 Uiso 1 1 calc R U . . .
C4 C -0.2753(3) 0.20797(12) 0.54176(18) 0.0338(8) Uani 1 1 d . . . . .
H4 H -0.3263 0.2260 0.5001 0.041 Uiso 1 1 calc R U . . .
C5 C -0.3032(3) 0.19784(11) 0.59784(17) 0.0253(7) Uani 1 1 d . . . . .
C6 C -0.2252(2) 0.17212(10) 0.65884(17) 0.0235(6) Uani 1 1 d . . . . .
H6 H -0.2432 0.1660 0.6978 0.028 Uiso 1 1 calc R U . . .
C7 C -0.4125(3) 0.21300(11) 0.59228(18) 0.0299(7) Uani 1 1 d . . . . .
C8 C -0.0075(3) 0.14306(10) 0.87868(18) 0.0239(7) Uani 1 1 d . . . . .
C9 C 0.1028(2) 0.16635(10) 0.88715(16) 0.0220(6) Uani 1 1 d . . . . .
C10 C 0.1743(3) 0.19235(12) 0.94901(18) 0.0303(7) Uani 1 1 d . . . . .
H10 H 0.1545 0.1970 0.9875 0.036 Uiso 1 1 calc R U . . .
C11 C 0.2754(3) 0.21156(11) 0.95407(18) 0.0308(7) Uani 1 1 d . . . . .
H11 H 0.3262 0.2294 0.9960 0.037 Uiso 1 1 calc R U . . .
C12 C 0.3001(2) 0.20393(11) 0.89609(17) 0.0249(7) Uani 1 1 d . . . . .
C13 C 0.2234(2) 0.17806(10) 0.83500(17) 0.0239(7) Uani 1 1 d . . . . .
H13 H 0.2404 0.1733 0.7953 0.029 Uiso 1 1 calc R U . . .
C14 C 0.4059(3) 0.22199(12) 0.89956(18) 0.0311(7) Uani 1 1 d . . . . .
C15 C 0.2370(3) 0.05707(12) 0.85034(19) 0.0352(8) Uani 1 1 d . . . . .
H15 H 0.2717 0.0865 0.8660 0.042 Uiso 1 1 calc R U . . .
C16 C 0.3070(3) 0.01823(13) 0.8790(2) 0.0429(9) Uani 1 1 d . . . . .
H16 H 0.3878 0.0213 0.9132 0.051 Uiso 1 1 calc R U . . .
C17 C 0.2582(3) -0.02443(13) 0.8575(2) 0.0425(9) Uani 1 1 d . . . . .
H17 H 0.3048 -0.0513 0.8764 0.051 Uiso 1 1 calc R U . . .
C18 C 0.1382(3) -0.02821(11) 0.80695(19) 0.0357(8) Uani 1 1 d . . . . .
C19 C 0.0747(3) 0.01244(10) 0.78057(17) 0.0265(7) Uani 1 1 d . . . . .
C20 C -0.0477(3) 0.01050(11) 0.72846(17) 0.0270(7) Uani 1 1 d . . . . .
C21 C -0.1031(3) -0.03245(12) 0.70593(19) 0.0367(8) Uani 1 1 d . . . . .
C22 C -0.2237(3) -0.03246(13) 0.6559(2) 0.0437(9) Uani 1 1 d . . . . .
H22 H -0.2649 -0.0607 0.6394 0.052 Uiso 1 1 calc R U . . .
C23 C -0.2807(3) 0.00808(13) 0.6312(2) 0.0421(9) Uani 1 1 d . . . . .
H23 H -0.3622 0.0084 0.5978 0.051 Uiso 1 1 calc R U . . .
C24 C -0.2188(3) 0.04948(12) 0.65541(19) 0.0332(8) Uani 1 1 d . . . . .
H24 H -0.2596 0.0776 0.6371 0.040 Uiso 1 1 calc R U . . .
C25 C 0.0796(4) -0.07159(13) 0.7829(2) 0.0505(10) Uani 1 1 d . . . . .
H25 H 0.1225 -0.0994 0.8008 0.061 Uiso 1 1 calc R U . . .
C26 C -0.0354(4) -0.07339(13) 0.7352(2) 0.0509(10) Uani 1 1 d . . . . .
H26 H -0.0726 -0.1025 0.7206 0.061 Uiso 1 1 calc R U . . .
C27 C 0.4950(3) 0.10981(10) 0.88100(18) 0.0239(7) Uani 1 1 d . . . . .
C28 C 0.6056(2) 0.08652(10) 0.88945(16) 0.0229(7) Uani 1 1 d . . . . .
C29 C 0.6770(3) 0.06090(12) 0.95122(18) 0.0329(8) Uani 1 1 d . . . . .
H29 H 0.6575 0.0565 0.9900 0.039 Uiso 1 1 calc R U . . .
C30 C 0.7779(3) 0.04155(12) 0.95609(18) 0.0338(8) Uani 1 1 d . . . . .
H30 H 0.8287 0.0237 0.9981 0.041 Uiso 1 1 calc R U . . .
C31 C 0.8026(2) 0.04896(11) 0.89787(18) 0.0261(7) Uani 1 1 d . . . . .
C32 C 0.7252(2) 0.07427(10) 0.83648(17) 0.0242(7) Uani 1 1 d . . . . .
H32 H 0.7412 0.0787 0.7963 0.029 Uiso 1 1 calc R U . . .
C33 C 0.9080(3) 0.03068(12) 0.90150(18) 0.0315(8) Uani 1 1 d . . . . .
C34 C 0.5141(3) 0.10411(11) 0.62024(18) 0.0248(7) Uani 1 1 d . . . . .
C35 C 0.4011(2) 0.08260(10) 0.61132(16) 0.0225(6) Uani 1 1 d . . . . .
C36 C 0.3300(3) 0.05604(12) 0.55033(19) 0.0337(8) Uani 1 1 d . . . . .
H36 H 0.3520 0.0493 0.5133 0.040 Uiso 1 1 calc R U . . .
C37 C 0.2259(3) 0.03930(12) 0.54408(19) 0.0345(8) Uani 1 1 d . . . . .
H37 H 0.1748 0.0213 0.5025 0.041 Uiso 1 1 calc R U . . .
C38 C 0.1983(3) 0.04959(11) 0.60030(17) 0.0256(7) Uani 1 1 d . . . . .
C39 C 0.2761(2) 0.07554(10) 0.66125(17) 0.0229(6) Uani 1 1 d . . . . .
H39 H 0.2581 0.0818 0.7001 0.028 Uiso 1 1 calc R U . . .
C40 C 0.0890(3) 0.03442(11) 0.59510(18) 0.0286(7) Uani 1 1 d . . . . .
C41 C 0.2714(3) 0.19654(12) 0.64907(19) 0.0328(8) Uani 1 1 d . . . . .
H41 H 0.2338 0.1677 0.6319 0.039 Uiso 1 1 calc R U . . .
C42 C 0.2054(3) 0.23684(13) 0.6231(2) 0.0419(9) Uani 1 1 d . . . . .
H42 H 0.1242 0.2352 0.5893 0.050 Uiso 1 1 calc R U . . .
C43 C 0.2585(3) 0.27850(13) 0.6464(2) 0.0435(9) Uani 1 1 d . . . . .
H43 H 0.2144 0.3061 0.6290 0.052 Uiso 1 1 calc R U . . .
C44 C 0.3788(3) 0.28048(12) 0.69630(19) 0.0349(8) Uani 1 1 d . . . . .
C45 C 0.4381(3) 0.23855(10) 0.72065(17) 0.0260(7) Uani 1 1 d . . . . .
C46 C 0.5606(3) 0.23859(11) 0.77265(17) 0.0266(7) Uani 1 1 d . . . . .
C47 C 0.6197(3) 0.28072(12) 0.7965(2) 0.0373(8) Uani 1 1 d . . . . .
C48 C 0.7401(3) 0.27882(14) 0.8464(2) 0.0469(10) Uani 1 1 d . . . . .
H48 H 0.7837 0.3065 0.8638 0.056 Uiso 1 1 calc R U . . .
C49 C 0.7944(3) 0.23746(14) 0.8699(2) 0.0456(10) Uani 1 1 d . . . . .
H49 H 0.8757 0.2360 0.9036 0.055 Uiso 1 1 calc R U . . .
C50 C 0.7287(3) 0.19717(12) 0.84347(19) 0.0361(8) Uani 1 1 d . . . . .
H50 H 0.7669 0.1684 0.8601 0.043 Uiso 1 1 calc R U . . .
C51 C 0.4411(4) 0.32260(13) 0.7227(2) 0.0487(10) Uani 1 1 d . . . . .
H51 H 0.4005 0.3510 0.7067 0.058 Uiso 1 1 calc R U . . .
C52 C 0.5565(4) 0.32284(13) 0.7700(2) 0.0504(10) Uani 1 1 d . . . . .
H52 H 0.5965 0.3514 0.7861 0.061 Uiso 1 1 calc R U . . .
C53 C 0.8978(5) 0.08678(16) 0.3970(3) 0.0801(16) Uani 1 1 d . . . . .
H53A H 0.9026 0.0640 0.4336 0.096 Uiso 1 1 calc R U . . .
H53B H 0.9698 0.0860 0.3931 0.096 Uiso 1 1 calc R U . . .
H53C H 0.8310 0.0796 0.3485 0.096 Uiso 1 1 calc R U . . .
C54 C 0.6066(5) 0.16589(17) 0.1022(3) 0.0838(17) Uani 1 1 d . . . . .
H54A H 0.5334 0.1659 0.1047 0.101 Uiso 1 1 calc R U . . .
H54B H 0.6020 0.1888 0.0657 0.101 Uiso 1 1 calc R U . . .
H54C H 0.6716 0.1736 0.1511 0.101 Uiso 1 1 calc R U . . .
C57 C -0.0304(7) 0.2277(3) 0.2534(4) 0.134(3) Uani 1 1 d . . . . .
H57A H -0.0145 0.2409 0.2151 0.200 Uiso 1 1 calc R U . . .
H57B H -0.0501 0.2524 0.2781 0.200 Uiso 1 1 calc R U . . .
H57C H -0.0960 0.2062 0.2304 0.200 Uiso 1 1 calc R U . . .
C58 C 0.0693(3) 0.20420(10) 0.3062(2) 0.0762(15) Uani 1 1 d G . . . .
C59 C 0.0765(3) 0.19028(10) 0.3732(2) 0.0851(17) Uani 1 1 d G . . . .
H59 H 0.0126 0.1954 0.3825 0.102 Uiso 1 1 calc R U . . .
C60 C 0.1772(4) 0.16894(12) 0.4266(2) 0.111(2) Uani 1 1 d G . . . .
H60 H 0.1821 0.1594 0.4724 0.133 Uiso 1 1 calc R U . . .
C61 C 0.2707(3) 0.16152(12) 0.41303(17) 0.110(2) Uani 1 1 d G . . . .
H61 H 0.3395 0.1469 0.4495 0.132 Uiso 1 1 calc R U . . .
C62 C 0.2634(3) 0.17544(8) 0.3460(2) 0.117(3) Uani 1 1 d G . . . .
H62 H 0.3273 0.1704 0.3367 0.141 Uiso 1 1 calc R U . . .
C63 C 0.1628(3) 0.19678(9) 0.2926(2) 0.0913(19) Uani 1 1 d G . . . .
H63 H 0.1578 0.2063 0.2468 0.110 Uiso 1 1 calc R U . . .
C64 C 0.5243(5) 0.0229(2) 0.2425(3) 0.144(3) Uani 1 1 d G . . . .
H64A H 0.5080 0.0103 0.2810 0.216 Uiso 1 1 calc R U . . .
H64B H 0.5896 0.0446 0.2652 0.216 Uiso 1 1 calc R U . . .
H64C H 0.5447 -0.0022 0.2189 0.216 Uiso 1 1 calc R U . . .
C65 C 0.4238(3) 0.04607(11) 0.1882(2) 0.0702(14) Uani 1 1 d G . . . .
C66 C 0.4142(4) 0.06048(13) 0.1208(3) 0.0846(16) Uani 1 1 d G . . . .
H66 H 0.4778 0.0564 0.1109 0.101 Uiso 1 1 calc R U . . .
C67 C 0.3115(5) 0.08087(12) 0.06785(17) 0.107(2) Uani 1 1 d G . . . .
H67 H 0.3049 0.0907 0.0218 0.128 Uiso 1 1 calc R U . . .
C68 C 0.2185(3) 0.08683(12) 0.0823(3) 0.097(2) Uani 1 1 d G . . . .
H68 H 0.1483 0.1008 0.0461 0.117 Uiso 1 1 calc R U . . .
C69 C 0.2281(3) 0.07242(13) 0.1497(3) 0.106(2) Uani 1 1 d G . . . .
H69 H 0.1645 0.0765 0.1596 0.127 Uiso 1 1 calc R U . . .
C70 C 0.3308(4) 0.05204(12) 0.2027(2) 0.0813(16) Uani 1 1 d G . . . .
H70 H 0.3374 0.0422 0.2488 0.098 Uiso 1 1 calc R U . . .
O12A O 0.5387(13) 0.0532(5) 0.4499(8) 0.114(5) Uani 0.470(15) 1 d D . P A 1
H12A H 0.5159 0.0700 0.4736 0.171 Uiso 0.470(15) 1 d R U P A 1
C56A C 0.6350(12) 0.0770(4) 0.4459(6) 0.084(5) Uani 0.470(15) 1 d D . P A 1
H56A H 0.6060 0.1057 0.4178 0.127 Uiso 0.470(15) 1 calc R U P A 1
H56B H 0.6664 0.0572 0.4209 0.127 Uiso 0.470(15) 1 calc R U P A 1
H56C H 0.6968 0.0840 0.4962 0.127 Uiso 0.470(15) 1 calc R U P A 1
O12B O 0.4788(10) 0.0698(5) 0.4314(5) 0.107(5) Uani 0.530(15) 1 d D . P A 2
H12B H 0.5080 0.0672 0.4777 0.161 Uiso 0.530(15) 1 d R U P A 2
C56B C 0.5519(10) 0.1000(4) 0.4132(5) 0.073(4) Uani 0.530(15) 1 d D . P A 2
H56D H 0.5238 0.0993 0.3595 0.110 Uiso 0.530(15) 1 calc R U P A 2
H56E H 0.6329 0.0892 0.4393 0.110 Uiso 0.530(15) 1 calc R U P A 2
H56F H 0.5478 0.1315 0.4288 0.110 Uiso 0.530(15) 1 calc R U P A 2
O11A O 1.000(2) 0.3168(10) 0.5584(14) 0.098(7) Uani 0.53(3) 1 d D . P B 1
H11A H 1.0276 0.3338 0.5371 0.147 Uiso 0.53(3) 1 calc R U P B 1
C55A C 0.927(2) 0.3439(9) 0.5793(11) 0.101(9) Uani 0.53(3) 1 d D . P B 1
H55A H 0.9545 0.3404 0.6327 0.151 Uiso 0.53(3) 1 calc R U P B 1
H55B H 0.8463 0.3333 0.5514 0.151 Uiso 0.53(3) 1 calc R U P B 1
H55C H 0.9316 0.3764 0.5680 0.151 Uiso 0.53(3) 1 calc R U P B 1
O11B O 0.9681(17) 0.3017(6) 0.5439(15) 0.072(4) Uani 0.47(3) 1 d D . P B 2
H11B H 0.9815 0.3165 0.5135 0.109 Uiso 0.47(3) 1 calc R U P B 2
C55B C 0.8714(15) 0.3229(6) 0.5492(9) 0.088(6) Uani 0.47(3) 1 d D . P B 2
H55D H 0.8956 0.3530 0.5732 0.133 Uiso 0.47(3) 1 calc R U P B 2
H55E H 0.8484 0.3031 0.5788 0.133 Uiso 0.47(3) 1 calc R U P B 2
H55F H 0.8052 0.3267 0.4993 0.133 Uiso 0.47(3) 1 calc R U P B 2

loop_
_atom_site_aniso_label
_atom_site_aniso_U_11
_atom_site_aniso_U_22
_atom_site_aniso_U_33
_atom_site_aniso_U_23
_atom_site_aniso_U_13
_atom_site_aniso_U_12
Zn1 0.0152(2) 0.0186(2) 0.0259(2) 0.00020(12) 0.00793(17) 0.00016(11)
Zn2 0.0148(2) 0.0183(2) 0.0255(2) 0.00010(12) 0.00721(17) -0.00016(11)
N1 0.0171(12) 0.0185(13) 0.0270(13) 0.0015(10) 0.0086(11) 0.0005(10)
N2 0.0284(15) 0.0427(18) 0.0455(17) 0.0159(14) 0.0201(14) 0.0130(13)
N3 0.0166(12) 0.0200(13) 0.0250(13) -0.0004(10) 0.0083(11) 0.0004(10)
N4 0.0344(16) 0.050(2) 0.0470(18) -0.0178(15) 0.0213(15) -0.0198(14)
N5 0.0236(13) 0.0229(14) 0.0328(14) 0.0031(11) 0.0127(12) 0.0021(11)
N6 0.0277(13) 0.0194(13) 0.0320(14) -0.0030(11) 0.0165(12) -0.0020(11)
N7 0.0151(12) 0.0199(13) 0.0260(13) 0.0017(10) 0.0081(10) 0.0001(10)
N8 0.0335(16) 0.054(2) 0.0447(18) 0.0173(15) 0.0218(14) 0.0197(15)
N9 0.0147(11) 0.0190(13) 0.0272(13) -0.0004(10) 0.0092(10) 0.0013(9)
N10 0.0297(15) 0.0407(18) 0.0460(17) -0.0131(14) 0.0212(14) -0.0135(13)
N11 0.0244(13) 0.0216(13) 0.0291(13) 0.0026(11) 0.0139(11) 0.0010(11)
N12 0.0233(13) 0.0239(14) 0.0306(14) -0.0033(11) 0.0122(11) -0.0050(11)
O1 0.0171(10) 0.0264(11) 0.0293(11) 0.0011(9) 0.0097(9) 0.0029(9)
O2 0.0292(12) 0.0493(15) 0.0345(13) 0.0044(11) 0.0212(11) 0.0053(11)
O3 0.0185(11) 0.0274(12) 0.0301(11) -0.0019(9) 0.0114(9) -0.0040(9)
O4 0.0285(13) 0.0556(16) 0.0340(13) -0.0043(11) 0.0198(11) -0.0072(11)
O5 0.0194(11) 0.0280(12) 0.0295(11) 0.0007(9) 0.0109(10) 0.0045(9)
O6 0.0288(12) 0.0495(16) 0.0355(13) 0.0049(11) 0.0195(11) 0.0095(11)
O7 0.0167(10) 0.0267(11) 0.0279(11) -0.0010(9) 0.0093(9) -0.0027(9)
O8 0.0288(12) 0.0526(16) 0.0360(13) -0.0087(11) 0.0208(11) -0.0066(11)
O9 0.101(3) 0.055(2) 0.0437(16) 0.0067(14) 0.0182(18) 0.0427(18)
O10 0.102(3) 0.0497(18) 0.0430(16) 0.0050(14) 0.0168(17) 0.0426(18)
C1 0.0194(15) 0.0241(16) 0.0327(18) 0.0001(13) 0.0130(14) -0.0001(12)
C2 0.0180(14) 0.0232(16) 0.0271(15) -0.0003(12) 0.0117(13) 0.0000(12)
C3 0.0303(17) 0.042(2) 0.0325(18) 0.0114(15) 0.0188(15) 0.0101(15)
C4 0.0281(17) 0.038(2) 0.0339(18) 0.0129(15) 0.0139(15) 0.0125(15)
C5 0.0208(15) 0.0227(16) 0.0328(17) 0.0022(13) 0.0130(14) 0.0026(12)
C6 0.0183(14) 0.0218(16) 0.0302(16) 0.0036(13) 0.0114(13) 0.0015(12)
C7 0.0250(16) 0.0273(17) 0.0354(17) 0.0090(14) 0.0127(14) 0.0058(13)
C8 0.0169(15) 0.0247(16) 0.0299(17) 0.0024(13) 0.0112(14) 0.0020(12)
C9 0.0192(14) 0.0212(15) 0.0263(15) 0.0005(12) 0.0114(13) 0.0020(12)
C10 0.0276(16) 0.0360(19) 0.0295(17) -0.0065(14) 0.0155(14) -0.0044(14)
C11 0.0266(16) 0.0285(18) 0.0319(17) -0.0076(14) 0.0098(14) -0.0059(13)
C12 0.0185(14) 0.0234(16) 0.0311(16) -0.0023(13) 0.0105(13) -0.0042(12)
C13 0.0175(14) 0.0236(16) 0.0309(16) -0.0008(13) 0.0119(13) -0.0006(12)
C14 0.0267(17) 0.0296(18) 0.0342(17) -0.0086(14) 0.0122(15) -0.0067(14)
C15 0.0272(17) 0.0305(19) 0.0422(19) 0.0048(15) 0.0120(15) 0.0066(14)
C16 0.0338(19) 0.038(2) 0.050(2) 0.0127(17) 0.0141(17) 0.0135(16)
C17 0.046(2) 0.030(2) 0.051(2) 0.0180(17) 0.0227(19) 0.0195(16)
C18 0.046(2) 0.0240(17) 0.0416(19) 0.0099(15) 0.0245(17) 0.0107(15)
C19 0.0366(17) 0.0191(16) 0.0313(16) 0.0022(12) 0.0222(14) 0.0023(13)
C20 0.0367(18) 0.0207(16) 0.0305(16) -0.0024(13) 0.0215(15) -0.0021(14)
C21 0.054(2) 0.0227(17) 0.0424(19) -0.0055(15) 0.0299(18) -0.0066(15)
C22 0.050(2) 0.032(2) 0.052(2) -0.0127(17) 0.0263(19) -0.0176(17)
C23 0.037(2) 0.038(2) 0.047(2) -0.0122(17) 0.0170(17) -0.0160(16)
C24 0.0256(16) 0.0300(18) 0.0391(18) -0.0045(15) 0.0116(15) -0.0053(14)
C25 0.068(3) 0.0177(18) 0.071(3) 0.0093(17) 0.037(2) 0.0116(17)
C26 0.071(3) 0.0201(19) 0.067(3) -0.0024(17) 0.037(2) -0.0013(19)
C27 0.0199(15) 0.0234(16) 0.0293(17) -0.0010(13) 0.0124(14) 0.0009(12)
C28 0.0198(14) 0.0236(16) 0.0243(15) -0.0021(12) 0.0097(13) 0.0009(12)
C29 0.0326(17) 0.038(2) 0.0320(17) 0.0100(15) 0.0185(15) 0.0106(15)
C30 0.0325(18) 0.036(2) 0.0330(18) 0.0120(15) 0.0157(15) 0.0116(15)
C31 0.0177(14) 0.0233(16) 0.0347(17) 0.0013(13) 0.0105(13) 0.0034(12)
C32 0.0180(14) 0.0242(16) 0.0318(16) 0.0019(13) 0.0131(13) 0.0013(12)
C33 0.0265(17) 0.0333(19) 0.0333(18) 0.0086(14) 0.0132(15) 0.0072(14)
C34 0.0183(15) 0.0260(16) 0.0313(17) 0.0026(13) 0.0129(14) 0.0011(12)
C35 0.0160(14) 0.0219(15) 0.0280(16) -0.0004(12) 0.0092(13) 0.0010(12)
C36 0.0278(17) 0.042(2) 0.0355(18) -0.0138(15) 0.0187(15) -0.0098(15)
C37 0.0279(17) 0.039(2) 0.0371(18) -0.0182(16) 0.0156(15) -0.0119(15)
C38 0.0195(14) 0.0212(16) 0.0341(17) -0.0028(13) 0.0112(14) -0.0030(12)
C39 0.0171(14) 0.0217(15) 0.0291(16) -0.0004(13) 0.0104(13) 0.0008(12)
C40 0.0248(16) 0.0255(17) 0.0354(18) -0.0090(14) 0.0142(14) -0.0060(13)
C41 0.0269(17) 0.0270(18) 0.0397(19) 0.0040(14) 0.0119(15) 0.0051(14)
C42 0.0320(19) 0.038(2) 0.049(2) 0.0135(17) 0.0140(17) 0.0132(16)
C43 0.050(2) 0.032(2) 0.052(2) 0.0125(17) 0.027(2) 0.0176(17)
C44 0.044(2) 0.0252(18) 0.0403(19) 0.0054(15) 0.0240(17) 0.0083(15)
C45 0.0359(18) 0.0184(16) 0.0287(16) -0.0003(12) 0.0194(14) 0.0013(13)
C46 0.0338(18) 0.0205(16) 0.0287(16) -0.0019(13) 0.0176(14) -0.0038(13)
C47 0.051(2) 0.0224(17) 0.0421(19) -0.0047(15) 0.0250(18) -0.0098(16)
C48 0.051(2) 0.034(2) 0.052(2) -0.0144(18) 0.022(2) -0.0217(18)
C49 0.036(2) 0.040(2) 0.050(2) -0.0123(18) 0.0118(18) -0.0171(17)
C50 0.0255(17) 0.0307(19) 0.045(2) -0.0034(15) 0.0108(16) -0.0061(14)
C51 0.066(3) 0.0207(19) 0.063(3) 0.0054(17) 0.034(2) 0.0068(17)
C52 0.067(3) 0.0202(19) 0.069(3) -0.0071(18) 0.036(2) -0.0086(18)
C53 0.111(4) 0.057(3) 0.070(3) -0.008(2) 0.041(3) 0.028(3)
C54 0.114(5) 0.055(3) 0.078(3) -0.010(3) 0.042(3) 0.025(3)
C57 0.144(6) 0.073(5) 0.130(6) -0.007(4) 0.022(5) -0.007(5)
C58 0.082(4) 0.040(3) 0.096(4) -0.016(3) 0.033(3) -0.013(3)
C59 0.090(4) 0.062(3) 0.122(5) -0.038(3) 0.065(4) -0.020(3)
C60 0.107(5) 0.070(4) 0.156(7) -0.037(4) 0.064(5) -0.013(4)
C61 0.092(5) 0.050(4) 0.144(6) -0.021(4) 0.020(5) -0.013(3)
C62 0.100(5) 0.052(4) 0.221(9) -0.047(5) 0.093(6) -0.029(3)
C63 0.121(5) 0.041(3) 0.139(5) -0.022(3) 0.083(5) -0.025(3)
C64 0.152(7) 0.068(5) 0.130(6) -0.011(4) 0.000(5) 0.009(4)
C65 0.074(3) 0.032(2) 0.081(3) -0.004(2) 0.019(3) -0.001(2)
C66 0.101(4) 0.062(4) 0.110(5) -0.019(3) 0.066(4) -0.007(3)
C67 0.169(7) 0.054(4) 0.087(4) -0.003(3) 0.054(5) -0.007(4)
C68 0.080(4) 0.055(4) 0.119(5) -0.019(3) 0.017(4) -0.001(3)
C69 0.108(5) 0.054(4) 0.181(7) -0.036(4) 0.089(6) -0.024(3)
C70 0.106(5) 0.039(3) 0.112(4) -0.007(3) 0.063(4) -0.015(3)
O12A 0.082(8) 0.152(10) 0.109(9) -0.096(7) 0.047(8) -0.051(8)
C56A 0.106(10) 0.121(11) 0.039(6) 0.013(6) 0.046(6) 0.069(9)
O12B 0.079(7) 0.199(13) 0.065(5) -0.068(6) 0.051(5) -0.111(8)
C56B 0.102(10) 0.097(9) 0.037(5) -0.010(5) 0.047(6) -0.020(7)
O11A 0.077(10) 0.141(16) 0.085(11) 0.065(11) 0.046(10) 0.053(11)
C55A 0.113(15) 0.158(18) 0.067(10) 0.032(12) 0.071(11) 0.042(14)
O11B 0.064(8) 0.075(8) 0.075(9) 0.046(6) 0.031(8) 0.022(6)
C55B 0.106(12) 0.123(12) 0.032(6) 0.002(6) 0.029(7) -0.062(11)

loop_
_atom_type_symbol
_atom_type_description
_atom_type_scat_dispersion_real
_atom_type_scat_dispersion_imag
_atom_type_scat_source
C C 0.0033 0.0016 'International Tables Vol C Tables 4.2.6.8 and 6.1.1.4'
H H 0.0000 0.0000 'International Tables Vol C Tables 4.2.6.8 and 6.1.1.4'
N N 0.0061 0.0033 'International Tables Vol C Tables 4.2.6.8 and 6.1.1.4'
O O 0.0106 0.0060 'International Tables Vol C Tables 4.2.6.8 and 6.1.1.4'
Zn Zn 0.2839 1.4301 'International Tables Vol C Tables 4.2.6.8 and 6.1.1.4'

loop_
_geom_angle_atom_site_label_1
_geom_angle_atom_site_label_2
_geom_angle_atom_site_label_3
_geom_angle
O3 Zn1 O1 161.01(10)
O3 Zn1 N6 90.74(9)
O1 Zn1 N6 104.60(9)
O3 Zn1 N5 103.57(9)
O1 Zn1 N5 90.98(9)
N6 Zn1 N5 76.85(10)
O3 Zn1 N1 91.34(9)
O1 Zn1 N1 77.15(9)
N6 Zn1 N1 92.26(9)
N5 Zn1 N1 161.48(10)
O3 Zn1 N3 77.35(9)
O1 Zn1 N3 90.46(9)
N6 Zn1 N3 160.57(10)
N5 Zn1 N3 90.91(9)
N1 Zn1 N3 103.18(10)
O5 Zn2 O7 160.96(10)
O5 Zn2 N12 103.32(9)
O7 Zn2 N12 90.95(9)
O5 Zn2 N11 90.81(9)
O7 Zn2 N11 104.86(9)
N12 Zn2 N11 76.79(11)
O5 Zn2 N9 91.95(9)
O7 Zn2 N9 77.12(9)
N12 Zn2 N9 160.78(10)
N11 Zn2 N9 91.58(9)
O5 Zn2 N7 77.17(9)
O7 Zn2 N7 90.02(9)
N12 Zn2 N7 91.79(9)
N11 Zn2 N7 161.20(10)
N9 Zn2 N7 103.08(10)
C6 N1 C2 119.2(3)
C6 N1 Zn1 128.6(2)
C2 N1 Zn1 112.03(19)
C13 N3 C9 119.0(3)
C13 N3 Zn1 129.3(2)
C9 N3 Zn1 111.23(19)
C15 N5 C19 117.9(3)
C15 N5 Zn1 127.9(2)
C19 N5 Zn1 114.20(19)
C24 N6 C20 118.1(3)
C24 N6 Zn1 127.8(2)
C20 N6 Zn1 114.0(2)
C28 N7 C32 119.5(3)
C28 N7 Zn2 111.61(18)
C32 N7 Zn2 128.7(2)
C39 N9 C35 119.2(3)
C39 N9 Zn2 128.6(2)
C35 N9 Zn2 111.93(18)
C41 N11 C45 118.0(3)
C41 N11 Zn2 128.0(2)
C45 N11 Zn2 113.98(19)
C50 N12 C46 118.2(3)
C50 N12 Zn2 127.6(2)
C46 N12 Zn2 114.16(19)
C1 O1 Zn1 118.52(19)
C8 O3 Zn1 118.13(19)
C27 O5 Zn2 118.14(19)
C34 O7 Zn2 118.82(19)
C53 O9 H9 109.5
C54 O10 H10A 109.5
O2 C1 O1 126.3(3)
O2 C1 C2 118.2(3)
O1 C1 C2 115.5(3)
N1 C2 C3 122.4(3)
N1 C2 C1 115.6(3)
C3 C2 C1 122.0(3)
C2 C3 C4 118.9(3)
C2 C3 H3 120.5
C4 C3 H3 120.5
C3 C4 C5 118.5(3)
C3 C4 H4 120.8
C5 C4 H4 120.8
C4 C5 C6 119.1(3)
C4 C5 C7 120.5(3)
C6 C5 C7 120.4(3)
N1 C6 C5 121.8(3)
N1 C6 H6 119.1
C5 C6 H6 119.1
N2 C7 C5 178.4(4)
O4 C8 O3 125.9(3)
O4 C8 C9 117.8(3)
O3 C8 C9 116.3(3)
N3 C9 C10 122.3(3)
N3 C9 C8 115.5(3)
C10 C9 C8 122.2(3)
C9 C10 C11 119.2(3)
C9 C10 H10 120.4
C11 C10 H10 120.4
C12 C11 C10 118.1(3)
C12 C11 H11 120.9
C10 C11 H11 120.9
C11 C12 C13 119.7(3)
C11 C12 C14 120.4(3)
C13 C12 C14 119.9(3)
N3 C13 C12 121.7(3)
N3 C13 H13 119.2
C12 C13 H13 119.2
N4 C14 C12 178.4(4)
N5 C15 C16 122.9(3)
N5 C15 H15 118.6
C16 C15 H15 118.6
C17 C16 C15 119.3(3)
C17 C16 H16 120.4
C15 C16 H16 120.4
C16 C17 C18 119.4(3)
C16 C17 H17 120.3
C18 C17 H17 120.3
C19 C18 C17 117.6(3)
C19 C18 C25 119.4(3)
C17 C18 C25 122.9(3)
N5 C19 C18 122.9(3)
N5 C19 C20 117.2(2)
C18 C19 C20 119.9(3)
N6 C20 C21 122.8(3)
N6 C20 C19 117.7(2)
C21 C20 C19 119.6(3)
C20 C21 C22 117.4(3)
C20 C21 C26 118.9(3)
C22 C21 C26 123.8(3)
C23 C22 C21 119.6(3)
C23 C22 H22 120.2
C21 C22 H22 120.2
C22 C23 C24 119.6(3)
C22 C23 H23 120.2
C24 C23 H23 120.2
N6 C24 C23 122.6(3)
N6 C24 H24 118.7
C23 C24 H24 118.7
C26 C25 C18 120.7(3)
C26 C25 H25 119.7
C18 C25 H25 119.7
C25 C26 C21 121.6(3)
C25 C26 H26 119.2
C21 C26 H26 119.2
O6 C27 O5 126.0(3)
O6 C27 C28 117.9(3)
O5 C27 C28 116.0(3)
N7 C28 C29 122.4(3)
N7 C28 C27 115.5(3)
C29 C28 C27 122.1(3)
C28 C29 C30 119.1(3)
C28 C29 H29 120.5
C30 C29 H29 120.5
C29 C30 C31 118.3(3)
C29 C30 H30 120.8
C31 C30 H30 120.8
C32 C31 C30 119.4(3)
C32 C31 C33 120.3(3)
C30 C31 C33 120.2(3)
N7 C32 C31 121.2(3)
N7 C32 H32 119.4
C31 C32 H32 119.4
N8 C33 C31 179.2(4)
O8 C34 O7 126.6(3)
O8 C34 C35 117.9(3)
O7 C34 C35 115.6(3)
N9 C35 C36 122.6(3)
N9 C35 C34 115.5(3)
C36 C35 C34 121.9(3)
C35 C36 C37 118.9(3)
C35 C36 H36 120.6
C37 C36 H36 120.6
C36 C37 C38 118.4(3)
C36 C37 H37 120.8
C38 C37 H37 120.8
C37 C38 C39 119.4(3)
C37 C38 C40 120.5(3)
C39 C38 C40 120.0(3)
N9 C39 C38 121.5(3)
N9 C39 H39 119.2
C38 C39 H39 119.2
N10 C40 C38 178.0(4)
N11 C41 C42 122.3(3)
N11 C41 H41 118.9
C42 C41 H41 118.9
C43 C42 C41 119.6(3)
C43 C42 H42 120.2
C41 C42 H42 120.2
C42 C43 C44 119.6(3)
C42 C43 H43 120.2
C44 C43 H43 120.2
C45 C44 C43 117.2(3)
C45 C44 C51 119.6(3)
C43 C44 C51 123.1(3)
N11 C45 C44 123.3(3)
N11 C45 C46 117.2(2)
C44 C45 C46 119.5(3)
N12 C46 C47 122.9(3)
N12 C46 C45 117.8(2)
C47 C46 C45 119.3(3)
C46 C47 C48 117.1(3)
C46 C47 C52 119.6(3)
C48 C47 C52 123.4(3)
C49 C48 C47 120.2(3)
C49 C48 H48 119.9
C47 C48 H48 119.9
C48 C49 C50 118.9(3)
C48 C49 H49 120.5
C50 C49 H49 120.5
N12 C50 C49 122.8(3)
N12 C50 H50 118.6
C49 C50 H50 118.6
C52 C51 C44 121.1(3)
C52 C51 H51 119.5
C44 C51 H51 119.5
C51 C52 C47 120.8(3)
C51 C52 H52 119.6
C47 C52 H52 119.6
O9 C53 H53A 109.5
O9 C53 H53B 109.5
H53A C53 H53B 109.5
O9 C53 H53C 109.5
H53A C53 H53C 109.5
H53B C53 H53C 109.5
O10 C54 H54A 109.5
O10 C54 H54B 109.5
H54A C54 H54B 109.5
O10 C54 H54C 109.5
H54A C54 H54C 109.5
H54B C54 H54C 109.5
C58 C57 H57A 109.5
C58 C57 H57B 109.5
H57A C57 H57B 109.5
C58 C57 H57C 109.5
H57A C57 H57C 109.5
H57B C57 H57C 109.5
C59 C58 C63 120.0
C59 C58 C57 120.1(4)
C63 C58 C57 119.8(4)
C60 C59 C58 120.0
C60 C59 H59 120.0
C58 C59 H59 120.0
C61 C60 C59 120.0
C61 C60 H60 120.0
C59 C60 H60 120.0
C60 C61 C62 120.0
C60 C61 H61 120.0
C62 C61 H61 120.0
C63 C62 C61 120.0
C63 C62 H62 120.0
C61 C62 H62 120.0
C62 C63 C58 120.0
C62 C63 H63 120.0
C58 C63 H63 120.0
C65 C64 H64A 109.5
C65 C64 H64B 109.5
H64A C64 H64B 109.5
C65 C64 H64C 109.5
H64A C64 H64C 109.5
H64B C64 H64C 109.5
C66 C65 C70 120.0
C66 C65 C64 122.2(4)
C70 C65 C64 117.7(4)
C67 C66 C65 120.0
C67 C66 H66 120.0
C65 C66 H66 120.0
C66 C67 C68 120.0
C66 C67 H67 120.0
C68 C67 H67 120.0
C69 C68 C67 120.0
C69 C68 H68 120.0
C67 C68 H68 120.0
C70 C69 C68 120.0
C70 C69 H69 120.0
C68 C69 H69 120.0
C69 C70 C65 120.0
C69 C70 H70 120.0
C65 C70 H70 120.0
C56A O12A H12A 107.8
O12A C56A H56A 109.5
O12A C56A H56B 109.5
H56A C56A H56B 109.5
O12A C56A H56C 109.5
H56A C56A H56C 109.5
H56B C56A H56C 109.5
C56B O12B H12B 110.0
O12B C56B H56D 109.5
O12B C56B H56E 109.5
H56D C56B H56E 109.5
O12B C56B H56F 109.5
H56D C56B H56F 109.5
H56E C56B H56F 109.5
C55A O11A H11A 109.5
O11A C55A H55A 109.5
O11A C55A H55B 109.5
H55A C55A H55B 109.5
O11A C55A H55C 109.5
H55A C55A H55C 109.5
H55B C55A H55C 109.5
C55B O11B H11B 109.5
O11B C55B H55D 109.5
O11B C55B H55E 109.5
H55D C55B H55E 109.5
O11B C55B H55F 109.5
H55D C55B H55F 109.5
H55E C55B H55F 109.5

loop_
_geom_bond_atom_site_label_1
_geom_bond_atom_site_label_2
_geom_bond_distance
Zn1 O3 2.061(2)
Zn1 O1 2.073(2)
Zn1 N6 2.159(3)
Zn1 N5 2.162(2)
Zn1 N1 2.186(2)
Zn1 N3 2.193(2)
Zn2 O5 2.064(2)
Zn2 O7 2.069(2)
Zn2 N12 2.153(3)
Zn2 N11 2.169(2)
Zn2 N9 2.185(2)
Zn2 N7 2.196(2)
N1 C6 1.331(4)
N1 C2 1.343(4)
N2 C7 1.144(4)
N3 C13 1.336(4)
N3 C9 1.344(4)
N4 C14 1.142(4)
N5 C15 1.335(4)
N5 C19 1.355(4)
N6 C24 1.331(4)
N6 C20 1.355(4)
N7 C28 1.337(4)
N7 C32 1.341(4)
N8 C33 1.145(4)
N9 C39 1.334(4)
N9 C35 1.344(4)
N10 C40 1.143(4)
N11 C41 1.339(4)
N11 C45 1.351(4)
N12 C50 1.335(4)
N12 C46 1.352(4)
O1 C1 1.263(4)
O2 C1 1.235(4)
O3 C8 1.259(4)
O4 C8 1.240(4)
O5 C27 1.261(4)
O6 C27 1.237(4)
O7 C34 1.258(4)
O8 C34 1.234(4)
O9 C53 1.406(5)
O9 H9 0.8400
O10 C54 1.402(5)
O10 H10A 0.8400
C1 C2 1.529(4)
C2 C3 1.379(4)
C3 C4 1.388(4)
C3 H3 0.9500
C4 C5 1.392(5)
C4 H4 0.9500
C5 C6 1.393(4)
C5 C7 1.442(4)
C6 H6 0.9500
C8 C9 1.522(4)
C9 C10 1.384(4)
C10 C11 1.389(4)
C10 H10 0.9500
C11 C12 1.388(5)
C11 H11 0.9500
C12 C13 1.391(4)
C12 C14 1.445(4)
C13 H13 0.9500
C15 C16 1.393(5)
C15 H15 0.9500
C16 C17 1.367(5)
C16 H16 0.9500
C17 C18 1.408(5)
C17 H17 0.9500
C18 C19 1.395(4)
C18 C25 1.434(5)
C19 C20 1.436(5)
C20 C21 1.405(4)
C21 C22 1.408(5)
C21 C26 1.432(5)
C22 C23 1.355(5)
C22 H22 0.9500
C23 C24 1.401(5)
C23 H23 0.9500
C24 H24 0.9500
C25 C26 1.343(6)
C25 H25 0.9500
C26 H26 0.9500
C27 C28 1.526(4)
C28 C29 1.377(4)
C29 C30 1.390(4)
C29 H29 0.9500
C30 C31 1.393(5)
C30 H30 0.9500
C31 C32 1.389(4)
C31 C33 1.441(4)
C32 H32 0.9500
C34 C35 1.529(4)
C35 C36 1.382(4)
C36 C37 1.389(4)
C36 H36 0.9500
C37 C38 1.393(5)
C37 H37 0.9500
C38 C39 1.395(4)
C38 C40 1.446(4)
C39 H39 0.9500
C41 C42 1.399(5)
C41 H41 0.9500
C42 C43 1.362(5)
C42 H42 0.9500
C43 C44 1.406(5)
C43 H43 0.9500
C44 C45 1.401(4)
C44 C51 1.425(5)
C45 C46 1.436(5)
C46 C47 1.404(4)
C47 C48 1.407(5)
C47 C52 1.430(5)
C48 C49 1.361(6)
C48 H48 0.9500
C49 C50 1.398(5)
C49 H49 0.9500
C50 H50 0.9500
C51 C52 1.345(7)
C51 H51 0.9500
C52 H52 0.9500
C53 H53A 0.9800
C53 H53B 0.9800
C53 H53C 0.9800
C54 H54A 0.9800
C54 H54B 0.9800
C54 H54C 0.9800
C57 C58 1.407(7)
C57 H57A 0.9800
C57 H57B 0.9800
C57 H57C 0.9800
C58 C59 1.3900
C58 C63 1.3900
C59 C60 1.3900
C59 H59 0.9500
C60 C61 1.3900
C60 H60 0.9500
C61 C62 1.3900
C61 H61 0.9500
C62 C63 1.3900
C62 H62 0.9500
C63 H63 0.9500
C64 C65 1.419(6)
C64 H64A 0.9800
C64 H64B 0.9800
C64 H64C 0.9800
C65 C66 1.3900
C65 C70 1.3900
C66 C67 1.3900
C66 H66 0.9500
C67 C68 1.3900
C67 H67 0.9500
C68 C69 1.3900
C68 H68 0.9500
C69 C70 1.3900
C69 H69 0.9500
C70 H70 0.9500
O12A C56A 1.471(5)
O12A H12A 0.8367
C56A H56A 0.9800
C56A H56B 0.9800
C56A H56C 0.9800
O12B C56B 1.466(5)
O12B H12B 0.8400
C56B H56D 0.9800
C56B H56E 0.9800
C56B H56F 0.9800
O11A C55A 1.452(5)
O11A H11A 0.8400
C55A H55A 0.9800
C55A H55B 0.9800
C55A H55C 0.9800
O11B C55B 1.452(5)
O11B H11B 0.8400
C55B H55D 0.9800
C55B H55E 0.9800
C55B H55F 0.9800

loop_
_geom_hbond_atom_site_label_D
_geom_hbond_atom_site_label_H
_geom_hbond_atom_site_label_A
_geom_hbond_distance_DH
_geom_hbond_distance_HA
_geom_hbond_distance_DA
_geom_hbond_angle_DHA
_geom_hbond_site_symmetry_A
O11B H11B O4 0.84 1.95 2.77(3) 165.5 4_665
O12B H12B O8 0.84 1.95 2.682(10) 144.4 .
O12A H12A O8 0.84 2.02 2.785(13) 151.5 .
O11A H11A O4 0.84 2.02 2.67(2) 134.2 4_665
O9 H9 O2 0.84 1.88 2.721(4) 176.6 1_655
O10 H10A O6 0.84 1.89 2.721(4) 170.3 1_554

loop_
_geom_torsion_atom_site_label_1
_geom_torsion_atom_site_label_2
_geom_torsion_atom_site_label_3
_geom_torsion_atom_site_label_4
_geom_torsion
Zn1 O1 C1 O2 -167.8(3)
Zn1 O1 C1 C2 12.6(3)
C6 N1 C2 C3 2.1(4)
Zn1 N1 C2 C3 178.1(3)
C6 N1 C2 C1 -177.3(3)
Zn1 N1 C2 C1 -1.3(3)
O2 C1 C2 N1 173.2(3)
O1 C1 C2 N1 -7.2(4)
O2 C1 C2 C3 -6.2(5)
O1 C1 C2 C3 173.5(3)
N1 C2 C3 C4 -2.4(5)
C1 C2 C3 C4 176.9(3)
C2 C3 C4 C5 0.6(5)
C3 C4 C5 C6 1.4(5)
C3 C4 C5 C7 -177.4(3)
C2 N1 C6 C5 0.1(4)
Zn1 N1 C6 C5 -175.2(2)
C4 C5 C6 N1 -1.8(5)
C7 C5 C6 N1 177.0(3)
Zn1 O3 C8 O4 -168.1(3)
Zn1 O3 C8 C9 12.1(3)
C13 N3 C9 C10 1.2(4)
Zn1 N3 C9 C10 174.1(2)
C13 N3 C9 C8 -178.3(3)
Zn1 N3 C9 C8 -5.4(3)
O4 C8 C9 N3 176.4(3)
O3 C8 C9 N3 -3.9(4)
O4 C8 C9 C10 -3.1(4)
O3 C8 C9 C10 176.6(3)
N3 C9 C10 C11 -1.3(5)
C8 C9 C10 C11 178.2(3)
C9 C10 C11 C12 0.3(5)
C10 C11 C12 C13 0.7(5)
C10 C11 C12 C14 -178.2(3)
C9 N3 C13 C12 -0.1(4)
Zn1 N3 C13 C12 -171.5(2)
C11 C12 C13 N3 -0.8(5)
C14 C12 C13 N3 178.0(3)
C19 N5 C15 C16 0.7(5)
Zn1 N5 C15 C16 -177.9(3)
N5 C15 C16 C17 -0.5(6)
C15 C16 C17 C18 -0.2(6)
C16 C17 C18 C19 0.6(5)
C16 C17 C18 C25 -178.5(4)
C15 N5 C19 C18 -0.2(5)
Zn1 N5 C19 C18 178.6(3)
C15 N5 C19 C20 179.9(3)
Zn1 N5 C19 C20 -1.3(4)
C17 C18 C19 N5 -0.4(5)
C25 C18 C19 N5 178.7(3)
C17 C18 C19 C20 179.5(3)
C25 C18 C19 C20 -1.4(5)
C24 N6 C20 C21 0.8(5)
Zn1 N6 C20 C21 179.1(2)
C24 N6 C20 C19 -179.2(3)
Zn1 N6 C20 C19 -0.9(4)
N5 C19 C20 N6 1.5(5)
C18 C19 C20 N6 -178.4(3)
N5 C19 C20 C21 -178.5(3)
C18 C19 C20 C21 1.6(5)
N6 C20 C21 C22 -1.2(5)
C19 C20 C21 C22 178.8(3)
N6 C20 C21 C26 179.4(3)
C19 C20 C21 C26 -0.6(5)
C20 C21 C22 C23 0.5(5)
C26 C21 C22 C23 179.8(4)
C21 C22 C23 C24 0.6(6)
C20 N6 C24 C23 0.3(5)
Zn1 N6 C24 C23 -177.7(3)
C22 C23 C24 N6 -1.0(6)
C19 C18 C25 C26 0.1(6)
C17 C18 C25 C26 179.3(4)
C18 C25 C26 C21 0.9(7)
C20 C21 C26 C25 -0.7(6)
C22 C21 C26 C25 180.0(4)
Zn2 O5 C27 O6 167.5(3)
Zn2 O5 C27 C28 -13.2(3)
C32 N7 C28 C29 -1.6(5)
Zn2 N7 C28 C29 -176.3(3)
C32 N7 C28 C27 178.4(3)
Zn2 N7 C28 C27 3.8(3)
O6 C27 C28 N7 -174.9(3)
O5 C27 C28 N7 5.7(4)
O6 C27 C28 C29 5.1(5)
O5 C27 C28 C29 -174.2(3)
N7 C28 C29 C30 1.6(5)
C27 C28 C29 C30 -178.5(3)
C28 C29 C30 C31 0.0(5)
C29 C30 C31 C32 -1.5(5)
C29 C30 C31 C33 178.2(3)
C28 N7 C32 C31 0.0(4)
Zn2 N7 C32 C31 173.7(2)
C30 C31 C32 N7 1.5(5)
C33 C31 C32 N7 -178.2(3)
Zn2 O7 C34 O8 169.1(3)
Zn2 O7 C34 C35 -10.5(3)
C39 N9 C35 C36 -1.6(4)
Zn2 N9 C35 C36 -175.5(3)
C39 N9 C35 C34 177.7(3)
Zn2 N9 C35 C34 3.8(3)
O8 C34 C35 N9 -175.6(3)
O7 C34 C35 N9 4.0(4)
O8 C34 C35 C36 3.7(5)
O7 C34 C35 C36 -176.7(3)
N9 C35 C36 C37 2.2(5)
C34 C35 C36 C37 -177.1(3)
C35 C36 C37 C38 -0.8(5)
C36 C37 C38 C39 -1.0(5)
C36 C37 C38 C40 177.7(3)
C35 N9 C39 C38 -0.3(4)
Zn2 N9 C39 C38 172.5(2)
C37 C38 C39 N9 1.6(5)
C40 C38 C39 N9 -177.1(3)
C45 N11 C41 C42 -0.7(5)
Zn2 N11 C41 C42 176.6(3)
N11 C41 C42 C43 0.9(6)
C41 C42 C43 C44 0.0(6)
C42 C43 C44 C45 -1.1(5)
C42 C43 C44 C51 179.3(4)
C41 N11 C45 C44 -0.5(5)
Zn2 N11 C45 C44 -178.2(3)
C41 N11 C45 C46 179.8(3)
Zn2 N11 C45 C46 2.1(4)
C43 C44 C45 N11 1.4(5)
C51 C44 C45 N11 -179.0(3)
C43 C44 C45 C46 -178.9(3)
C51 C44 C45 C46 0.7(5)
C50 N12 C46 C47 -0.1(5)
Zn2 N12 C46 C47 -179.3(3)
C50 N12 C46 C45 179.2(3)
Zn2 N12 C46 C45 0.0(4)
N11 C45 C46 N12 -1.4(5)
C44 C45 C46 N12 178.9(3)
N11 C45 C46 C47 177.8(3)
C44 C45 C46 C47 -1.9(5)
N12 C46 C47 C48 0.3(5)
C45 C46 C47 C48 -178.9(3)
N12 C46 C47 C52 -179.4(3)
C45 C46 C47 C52 1.4(5)
C46 C47 C48 C49 -0.3(6)
C52 C47 C48 C49 179.4(4)
C47 C48 C49 C50 0.1(6)
C46 N12 C50 C49 -0.2(5)
Zn2 N12 C50 C49 178.9(3)
C48 C49 C50 N12 0.2(6)
C45 C44 C51 C52 0.9(6)
C43 C44 C51 C52 -179.5(4)
C44 C51 C52 C47 -1.4(7)
C46 C47 C52 C51 0.2(6)
C48 C47 C52 C51 -179.5(4)
C63 C58 C59 C60 0.0
C57 C58 C59 C60 -177.1(4)
C58 C59 C60 C61 0.0
C59 C60 C61 C62 0.0
C60 C61 C62 C63 0.0
C61 C62 C63 C58 0.0
C59 C58 C63 C62 0.0
C57 C58 C63 C62 177.1(4)
C70 C65 C66 C67 0.0
C64 C65 C66 C67 176.6(4)
C65 C66 C67 C68 0.0
C66 C67 C68 C69 0.0
C67 C68 C69 C70 0.0
C68 C69 C70 C65 0.0
C66 C65 C70 C69 0.0
C64 C65 C70 C69 -176.7(4)
